data_4340672
loop_
_publ_author_name
'Mullane, Kimberly C.'
'Lewis, Andrew J.'
'Yin, Haolin'
'Carroll, Patrick J.'
'Schelter, Eric J.'

_publ_section_title
;
 Anomalous one-electron processes in the chemistry of uranium nitrogen
 multiple bonds.
;
_journal_issue 17
_journal_name_full 'Inorganic chemistry'
_journal_page_first 9129
_journal_page_last 9139
_journal_paper_doi 10.1021/ic501149u
_journal_volume 53
_journal_year 2014
_chemical_formula_sum 'C21 H63 Cl N4 Si7 U'
_chemical_formula_weight 841.86
_space_group_IT_number 2
_symmetry_cell_setting triclinic
_symmetry_Int_Tables_number 2
_symmetry_space_group_name_Hall '-P 1'
_symmetry_space_group_name_H-M 'P -1'
_atom_sites_solution_hydrogens geom
_atom_sites_solution_primary direct
_audit_creation_method SHELXL-97
_cell_angle_alpha 62.862(2)
_cell_angle_beta 88.960(2)
_cell_angle_gamma 89.721(2)
_cell_formula_units_Z 2
_cell_length_a 10.5302(3)
_cell_length_b 15.0003(5)
_cell_length_c 15.5426(6)
_cell_measurement_temperature 100(1)
_cell_volume 2184.40(13)
_computing_data_collection 'Bruker APEX2'
_computing_data_reduction 'Bruker SAINT'
_computing_structure_refinement 'SHELXL-97 (Sheldrick, 2008)'
_computing_structure_solution 'SHELXS-97 (Sheldrick, 2008)'
_diffrn_ambient_temperature 100(1)
_diffrn_measured_fraction_theta_full 0.989
_diffrn_measured_fraction_theta_max 0.989
_diffrn_measurement_device 'CCD Area Detector'
_diffrn_measurement_device_type 'Bruker APEXII'
_diffrn_measurement_method 'phi and omega scans'
_diffrn_radiation_monochromator graphite
_diffrn_radiation_source 'sealed tube'
_diffrn_radiation_type MoK\a
_diffrn_radiation_wavelength 0.71073
_diffrn_reflns_av_R_equivalents 0.0597
_diffrn_reflns_av_sigmaI/netI 0.0797
_diffrn_reflns_limit_h_max 13
_diffrn_reflns_limit_h_min -13
_diffrn_reflns_limit_k_max 19
_diffrn_reflns_limit_k_min -19
_diffrn_reflns_limit_l_max 20
_diffrn_reflns_limit_l_min -19
_diffrn_reflns_number 27516
_diffrn_reflns_theta_full 27.56
_diffrn_reflns_theta_max 27.56
_diffrn_reflns_theta_min 1.53
_exptl_absorpt_coefficient_mu 3.983
_exptl_absorpt_correction_T_max 0.7456
_exptl_absorpt_correction_T_min 0.4374
_exptl_absorpt_correction_type multi-scan
_exptl_absorpt_process_details '(SADABS; Sheldrick, 2007)'
_exptl_crystal_density_diffrn 1.280
_exptl_crystal_density_method 'not measured'
_exptl_crystal_F_000 848
_exptl_crystal_size_max 0.22
_exptl_crystal_size_mid 0.08
_exptl_crystal_size_min 0.04
_refine_diff_density_max 6.003
_refine_diff_density_min -3.525
_refine_diff_density_rms 0.378
_refine_ls_extinction_method none
_refine_ls_goodness_of_fit_ref 1.102
_refine_ls_hydrogen_treatment constr
_refine_ls_matrix_type full
_refine_ls_number_parameters 329
_refine_ls_number_reflns 9993
_refine_ls_number_restraints 0
_refine_ls_restrained_S_all 1.102
_refine_ls_R_factor_all 0.1295
_refine_ls_R_factor_gt 0.1034
_refine_ls_shift/su_max 0.001
_refine_ls_shift/su_mean 0.000
_refine_ls_structure_factor_coef Fsqd
_refine_ls_weighting_details 'calc w=1/[\s^2^(Fo^2^)+(0.1898P)^2^+9.4477P] where P=(Fo^2^+2Fc^2^)/3'
_refine_ls_weighting_scheme calc
_refine_ls_wR_factor_gt 0.2855
_refine_ls_wR_factor_ref 0.3016
_reflns_number_gt 7122
_reflns_number_total 9993
_reflns_threshold_expression >2sigma(I)
_cod_data_source_file ic501149u_si_002.cif
_cod_data_source_block 2-Cl
_cod_depositor_comments
;
The following automatic conversions were performed:
'_atom_site_symetry_multiplicity' tag replaced with
'_atom_site_symmetry_multiplicity'.

Automatic conversion script
Id: cif_correct_tags 1440 2010-10-19 06:21:57Z saulius 

 Adding full bibliography for 4340671--4340680.cif.
;
_cod_original_sg_symbol_H-M 'P -1       '
_cod_database_code 4340672

loop_
_symmetry_equiv_pos_as_xyz
'x, y, z'
'-x, -y, -z'

loop_
_atom_site_label
_atom_site_type_symbol
_atom_site_fract_x
_atom_site_fract_y
_atom_site_fract_z
_atom_site_U_iso_or_equiv
_atom_site_adp_type
_atom_site_occupancy
_atom_site_symmetry_multiplicity
_atom_site_calc_flag
_atom_site_refinement_flags
U1 U 0.28372(4) 0.66272(4) 0.68105(4) 0.0416(2) Uani 1 1 d .
Cl1 Cl 0.0377(3) 0.6611(3) 0.6902(3) 0.0585(10) Uani 1 1 d .
N1 N 0.2555(9) 0.7507(8) 0.5260(8) 0.041(3) Uani 1 1 d .
N2 N 0.2641(10) 0.4966(8) 0.7458(9) 0.045(3) Uani 1 1 d .
N3 N 0.2728(10) 0.7439(9) 0.7685(8) 0.046(3) Uani 1 1 d .
N4 N 0.4669(10) 0.6634(7) 0.6752(7) 0.036(2) Uani 1 1 d .
Si1 Si 0.3468(4) 0.7253(3) 0.4429(3) 0.0438(9) Uani 1 1 d .
Si2 Si 0.1461(4) 0.8511(3) 0.4763(3) 0.0472(10) Uani 1 1 d .
Si3 Si 0.3610(4) 0.4222(3) 0.8435(3) 0.0457(9) Uani 1 1 d .
Si4 Si 0.1529(4) 0.4378(4) 0.7073(3) 0.0566(11) Uani 1 1 d .
Si5 Si 0.3686(3) 0.8495(3) 0.7410(3) 0.0417(8) Uani 1 1 d .
Si6 Si 0.1679(4) 0.7060(4) 0.8705(3) 0.0582(12) Uani 1 1 d .
Si7 Si 0.6345(3) 0.6625(2) 0.6723(2) 0.0315(7) Uani 1 1 d .
C1 C 0.4068(14) 0.5958(10) 0.5023(11) 0.045(3) Uani 1 1 d .
H1a H 0.4329 0.5798 0.5666 0.068 Uiso 1 1 calc R
H1b H 0.4779 0.5897 0.4659 0.068 Uiso 1 1 calc R
H1c H 0.3407 0.5505 0.5054 0.068 Uiso 1 1 calc R
C2 C 0.4856(15) 0.8110(12) 0.3939(12) 0.059(4) Uani 1 1 d .
H2a H 0.4566 0.8774 0.3522 0.089 Uiso 1 1 calc R
H2b H 0.5402 0.7881 0.3580 0.089 Uiso 1 1 calc R
H2c H 0.5317 0.8117 0.4463 0.089 Uiso 1 1 calc R
C3 C 0.2496(17) 0.7330(14) 0.3408(12) 0.063(4) Uani 1 1 d .
H3a H 0.1918 0.6773 0.3638 0.095 Uiso 1 1 calc R
H3b H 0.3045 0.7314 0.2915 0.095 Uiso 1 1 calc R
H3c H 0.2024 0.7944 0.3144 0.095 Uiso 1 1 calc R
C4 C 0.0991(13) 0.8993(11) 0.5635(13) 0.057(4) Uani 1 1 d .
H4a H 0.1394 0.8602 0.6242 0.085 Uiso 1 1 calc R
H4b H 0.0086 0.8946 0.5730 0.085 Uiso 1 1 calc R
H4c H 0.1251 0.9681 0.5383 0.085 Uiso 1 1 calc R
C5 C 0.2147(16) 0.9633(11) 0.3694(11) 0.053(4) Uani 1 1 d .
H5a H 0.2860 0.9885 0.3895 0.080 Uiso 1 1 calc R
H5b H 0.1512 1.0144 0.3433 0.080 Uiso 1 1 calc R
H5c H 0.2421 0.9442 0.3209 0.080 Uiso 1 1 calc R
C6 C 0.0015(14) 0.8113(13) 0.4368(13) 0.062(4) Uani 1 1 d .
H6a H 0.0207 0.8048 0.3793 0.093 Uiso 1 1 calc R
H6b H -0.0638 0.8606 0.4235 0.093 Uiso 1 1 calc R
H6c H -0.0274 0.7480 0.4870 0.093 Uiso 1 1 calc R
C7 C 0.4164(11) 0.4903(10) 0.9059(9) 0.037(3) Uani 1 1 d .
H7a H 0.4245 0.5601 0.8610 0.056 Uiso 1 1 calc R
H7b H 0.4975 0.4647 0.9336 0.056 Uiso 1 1 calc R
H7c H 0.3566 0.4824 0.9563 0.056 Uiso 1 1 calc R
C8 C 0.4990(14) 0.3751(11) 0.8004(12) 0.050(3) Uani 1 1 d .
H8a H 0.4714 0.3233 0.7850 0.074 Uiso 1 1 calc R
H8b H 0.5612 0.3486 0.8503 0.074 Uiso 1 1 calc R
H8c H 0.5359 0.4291 0.7438 0.074 Uiso 1 1 calc R
C9 C 0.2785(19) 0.3107(13) 0.9404(12) 0.068(5) Uani 1 1 d .
H9a H 0.2003 0.3314 0.9585 0.102 Uiso 1 1 calc R
H9b H 0.3320 0.2804 0.9958 0.102 Uiso 1 1 calc R
H9c H 0.2608 0.2631 0.9169 0.102 Uiso 1 1 calc R
C10 C 0.0972(18) 0.5203(16) 0.5833(15) 0.075(5) Uani 1 1 d .
H10a H 0.1192 0.5885 0.5659 0.112 Uiso 1 1 calc R
H10b H 0.0066 0.5144 0.5815 0.112 Uiso 1 1 calc R
H10c H 0.1368 0.5007 0.5385 0.112 Uiso 1 1 calc R
C11 C 0.0130(15) 0.3921(14) 0.7894(14) 0.065(5) Uani 1 1 d .
H11a H 0.0393 0.3433 0.8522 0.097 Uiso 1 1 calc R
H11b H -0.0465 0.3621 0.7641 0.097 Uiso 1 1 calc R
H11c H -0.0267 0.4473 0.7945 0.097 Uiso 1 1 calc R
C12 C 0.2262(16) 0.3245(15) 0.6991(15) 0.067(5) Uani 1 1 d .
H12a H 0.3062 0.3436 0.6647 0.101 Uiso 1 1 calc R
H12b H 0.1699 0.3017 0.6653 0.101 Uiso 1 1 calc R
H12c H 0.2394 0.2716 0.7630 0.101 Uiso 1 1 calc R
C13 C 0.4142(13) 0.9066(9) 0.6119(10) 0.040(3) Uani 1 1 d .
H13a H 0.4221 0.8553 0.5915 0.061 Uiso 1 1 calc R
H13b H 0.4940 0.9409 0.6022 0.061 Uiso 1 1 calc R
H13c H 0.3503 0.9536 0.5746 0.061 Uiso 1 1 calc R
C14 C 0.5123(15) 0.8127(12) 0.8205(11) 0.051(3) Uani 1 1 d .
H14a H 0.4877 0.8018 0.8843 0.077 Uiso 1 1 calc R
H14b H 0.5746 0.8653 0.7940 0.077 Uiso 1 1 calc R
H14c H 0.5476 0.7522 0.8237 0.077 Uiso 1 1 calc R
C15 C 0.2824(16) 0.9510(12) 0.7546(11) 0.055(4) Uani 1 1 d .
H15a H 0.2156 0.9759 0.7083 0.082 Uiso 1 1 calc R
H15b H 0.3404 1.0045 0.7436 0.082 Uiso 1 1 calc R
H15c H 0.2466 0.9251 0.8187 0.082 Uiso 1 1 calc R
C16 C 0.1108(17) 0.5732(16) 0.9159(14) 0.087(7) Uani 1 1 d .
H16a H 0.1454 0.5458 0.8755 0.131 Uiso 1 1 calc R
H16b H 0.0197 0.5722 0.9143 0.131 Uiso 1 1 calc R
H16c H 0.1381 0.5337 0.9811 0.131 Uiso 1 1 calc R
C17 C 0.0286(16) 0.7878(17) 0.8429(13) 0.083(7) Uani 1 1 d .
H17a H 0.0556 0.8566 0.8107 0.125 Uiso 1 1 calc R
H17b H -0.0158 0.7751 0.9019 0.125 Uiso 1 1 calc R
H17c H -0.0269 0.7746 0.8017 0.125 Uiso 1 1 calc R
C18 C 0.2477(18) 0.7090(16) 0.9772(11) 0.071(5) Uani 1 1 d .
H18a H 0.3194 0.6648 0.9955 0.107 Uiso 1 1 calc R
H18b H 0.1884 0.6877 1.0306 0.107 Uiso 1 1 calc R
H18c H 0.2758 0.7760 0.9596 0.107 Uiso 1 1 calc R
C19 C 0.6987(12) 0.6060(10) 0.5961(10) 0.042(3) Uani 1 1 d .
H19a H 0.6807 0.5355 0.6269 0.064 Uiso 1 1 calc R
H19b H 0.7890 0.6164 0.5882 0.064 Uiso 1 1 calc R
H19c H 0.6597 0.6370 0.5339 0.064 Uiso 1 1 calc R
C20 C 0.6997(11) 0.5898(10) 0.7945(10) 0.043(3) Uani 1 1 d .
H20a H 0.6663 0.6154 0.8367 0.064 Uiso 1 1 calc R
H20b H 0.7906 0.5956 0.7911 0.064 Uiso 1 1 calc R
H20c H 0.6760 0.5206 0.8191 0.064 Uiso 1 1 calc R
C21 C 0.7043(11) 0.7923(9) 0.6229(10) 0.037(3) Uani 1 1 d .
H21a H 0.6681 0.8343 0.5612 0.056 Uiso 1 1 calc R
H21b H 0.7947 0.7891 0.6154 0.056 Uiso 1 1 calc R
H21c H 0.6858 0.8196 0.6668 0.056 Uiso 1 1 calc R

loop_
_atom_site_aniso_label
_atom_site_aniso_U_11
_atom_site_aniso_U_22
_atom_site_aniso_U_33
_atom_site_aniso_U_23
_atom_site_aniso_U_13
_atom_site_aniso_U_12
U1 0.0100(2) 0.0542(3) 0.0455(3) -0.0096(2) 0.00365(16) -0.00526(17)
Cl1 0.0184(14) 0.073(2) 0.058(2) -0.0071(18) 0.0011(13) -0.0049(14)
N1 0.016(5) 0.052(6) 0.047(6) -0.014(5) -0.015(4) -0.007(4)
N2 0.020(5) 0.048(6) 0.057(7) -0.013(5) -0.002(5) -0.017(4)
N3 0.021(5) 0.051(6) 0.038(6) 0.003(5) 0.015(4) 0.011(4)
N4 0.039(6) 0.032(5) 0.029(5) -0.009(4) 0.006(4) -0.006(4)
Si1 0.0281(18) 0.049(2) 0.047(2) -0.0155(17) 0.0005(15) 0.0015(15)
Si2 0.0225(17) 0.051(2) 0.051(2) -0.0077(17) -0.0070(15) 0.0012(15)
Si3 0.0263(18) 0.050(2) 0.050(2) -0.0128(17) -0.0021(15) -0.0132(15)
Si4 0.029(2) 0.073(3) 0.060(3) -0.024(2) -0.0008(17) -0.0230(19)
Si5 0.0251(17) 0.050(2) 0.0395(19) -0.0118(16) 0.0090(14) 0.0020(14)
Si6 0.0245(18) 0.083(3) 0.046(2) -0.012(2) 0.0153(16) 0.0066(19)
Si7 0.0066(12) 0.0403(17) 0.0417(17) -0.0136(14) 0.0033(11) -0.0045(11)
C1 0.041(8) 0.039(7) 0.058(8) -0.026(6) 0.003(6) 0.009(6)
C2 0.041(8) 0.054(9) 0.060(10) -0.006(7) 0.013(7) -0.001(7)
C3 0.048(9) 0.074(11) 0.046(8) -0.009(8) -0.009(7) -0.008(8)
C4 0.023(6) 0.052(8) 0.077(11) -0.013(7) -0.002(6) 0.014(6)
C5 0.048(9) 0.054(8) 0.048(8) -0.015(7) -0.001(6) 0.015(7)
C6 0.029(7) 0.073(10) 0.063(10) -0.012(8) -0.014(7) 0.002(7)
C7 0.016(5) 0.050(7) 0.030(6) -0.005(5) -0.002(4) -0.007(5)
C8 0.034(7) 0.048(8) 0.064(9) -0.023(7) -0.002(6) -0.010(6)
C9 0.066(12) 0.058(9) 0.050(9) 0.001(7) 0.012(8) -0.021(8)
C10 0.043(10) 0.105(15) 0.077(12) -0.042(11) -0.009(8) -0.018(9)
C11 0.034(8) 0.077(11) 0.081(12) -0.033(9) 0.008(7) -0.030(8)
C12 0.038(9) 0.096(13) 0.080(12) -0.050(11) 0.005(8) -0.023(8)
C13 0.029(6) 0.034(6) 0.052(8) -0.014(6) 0.000(5) 0.003(5)
C14 0.038(8) 0.060(9) 0.054(9) -0.024(7) -0.002(6) -0.002(6)
C15 0.047(9) 0.064(9) 0.050(8) -0.024(7) 0.022(7) 0.008(7)
C16 0.038(9) 0.100(14) 0.061(11) 0.017(10) 0.017(8) -0.008(9)
C17 0.037(9) 0.119(16) 0.061(10) -0.013(10) 0.037(8) 0.009(9)
C18 0.060(11) 0.104(14) 0.036(8) -0.021(9) 0.008(7) 0.014(10)
C19 0.017(5) 0.050(7) 0.056(8) -0.021(6) 0.014(5) -0.006(5)
C20 0.017(5) 0.053(7) 0.045(7) -0.009(6) 0.002(5) -0.010(5)
C21 0.014(5) 0.049(7) 0.050(7) -0.024(6) 0.004(5) -0.004(5)

loop_
_atom_type_symbol
_atom_type_description
_atom_type_scat_dispersion_real
_atom_type_scat_dispersion_imag
_atom_type_scat_source
C C 0.0033 0.0016 'International Tables Vol C Tables 4.2.6.8 and 6.1.1.4'
H H 0.0000 0.0000 'International Tables Vol C Tables 4.2.6.8 and 6.1.1.4'
N N 0.0061 0.0033 'International Tables Vol C Tables 4.2.6.8 and 6.1.1.4'
Si Si 0.0817 0.0704 'International Tables Vol C Tables 4.2.6.8 and 6.1.1.4'
Cl Cl 0.1484 0.1585 'International Tables Vol C Tables 4.2.6.8 and 6.1.1.4'
U U -9.6767 9.6646 'International Tables Vol C Tables 4.2.6.8 and 6.1.1.4'

loop_
_geom_angle_atom_site_label_1
_geom_angle_atom_site_label_2
_geom_angle_atom_site_label_3
_geom_angle
N4 U1 N1 96.5(4)
N4 U1 N3 94.3(4)
N1 U1 N3 116.7(4)
N4 U1 N2 95.3(4)
N1 U1 N2 118.2(4)
N3 U1 N2 122.5(4)
N4 U1 Cl1 179.6(3)
N1 U1 Cl1 83.9(3)
N3 U1 Cl1 85.5(3)
N2 U1 Cl1 84.5(3)
N4 U1 Si1 77.4(3)
N1 U1 Si1 26.6(3)
N3 U1 Si1 135.8(3)
N2 U1 Si1 101.6(3)
Cl1 U1 Si1 103.05(11)
N4 U1 Si3 76.8(3)
N1 U1 Si3 138.9(3)
N3 U1 Si3 104.3(3)
N2 U1 Si3 26.8(3)
Cl1 U1 Si3 102.95(11)
Si1 U1 Si3 115.38(10)
N4 U1 Si5 76.0(3)
N1 U1 Si5 100.5(3)
N3 U1 Si5 25.8(3)
N2 U1 Si5 141.1(3)
Cl1 U1 Si5 103.93(12)
Si1 U1 Si5 112.77(9)
Si3 U1 Si5 116.45(9)
Si1 N1 Si2 116.8(6)
Si1 N1 U1 120.0(5)
Si2 N1 U1 123.2(7)
Si4 N2 Si3 118.7(7)
Si4 N2 U1 123.0(6)
Si3 N2 U1 118.3(6)
Si5 N3 Si6 116.8(8)
Si5 N3 U1 121.2(5)
Si6 N3 U1 122.0(7)
Si7 N4 U1 178.9(7)
N1 Si1 C1 110.3(6)
N1 Si1 C2 111.9(7)
C1 Si1 C2 108.0(7)
N1 Si1 C3 111.8(7)
C1 Si1 C3 105.3(8)
C2 Si1 C3 109.3(8)
N1 Si1 U1 33.4(3)
C1 Si1 U1 79.2(5)
C2 Si1 U1 112.1(6)
C3 Si1 U1 134.4(6)
N1 Si2 C6 110.4(7)
N1 Si2 C4 112.4(6)
C6 Si2 C4 108.9(8)
N1 Si2 C5 112.4(6)
C6 Si2 C5 108.1(8)
C4 Si2 C5 104.4(7)
N2 Si3 C7 111.8(6)
N2 Si3 C8 110.1(7)
C7 Si3 C8 109.6(6)
N2 Si3 C9 114.1(7)
C7 Si3 C9 103.7(8)
C8 Si3 C9 107.2(8)
N2 Si3 U1 34.9(4)
C7 Si3 U1 79.3(4)
C8 Si3 U1 111.7(5)
C9 Si3 U1 137.3(7)
N2 Si4 C11 112.7(8)
N2 Si4 C10 112.3(8)
C11 Si4 C10 108.5(9)
N2 Si4 C12 110.8(7)
C11 Si4 C12 107.3(8)
C10 Si4 C12 104.8(10)
N3 Si5 C13 109.0(6)
N3 Si5 C15 112.9(7)
C13 Si5 C15 104.0(6)
N3 Si5 C14 110.1(6)
C13 Si5 C14 111.6(7)
C15 Si5 C14 109.1(8)
N3 Si5 U1 33.0(4)
C13 Si5 U1 78.7(5)
C15 Si5 U1 135.0(6)
C14 Si5 U1 111.3(5)
N3 Si6 C17 111.6(6)
N3 Si6 C16 112.4(9)
C17 Si6 C16 108.3(10)
N3 Si6 C18 112.0(8)
C17 Si6 C18 107.0(10)
C16 Si6 C18 105.2(10)
N4 Si7 C20 111.6(5)
N4 Si7 C19 112.2(6)
C20 Si7 C19 107.0(7)
N4 Si7 C21 112.3(5)
C20 Si7 C21 106.5(6)
C19 Si7 C21 106.9(6)

loop_
_geom_bond_atom_site_label_1
_geom_bond_atom_site_label_2
_geom_bond_distance
U1 N4 1.929(11)
U1 N1 2.182(11)
U1 N3 2.202(14)
U1 N2 2.231(11)
U1 Cl1 2.591(3)
U1 Si1 3.431(4)
U1 Si3 3.434(4)
U1 Si5 3.457(4)
N1 Si1 1.772(13)
N1 Si2 1.773(11)
N2 Si4 1.739(11)
N2 Si3 1.759(12)
N3 Si5 1.758(13)
N3 Si6 1.782(11)
N4 Si7 1.765(11)
Si1 C1 1.842(13)
Si1 C2 1.858(16)
Si1 C3 1.863(16)
Si2 C6 1.852(16)
Si2 C4 1.863(19)
Si2 C5 1.879(16)
Si3 C7 1.805(14)
Si3 C8 1.856(16)
Si3 C9 1.868(15)
Si4 C11 1.848(17)
Si4 C10 1.86(2)
Si4 C12 1.92(2)
Si5 C13 1.842(14)
Si5 C15 1.861(15)
Si5 C14 1.886(15)
Si6 C17 1.835(18)
Si6 C16 1.88(2)
Si6 C18 1.892(19)
Si7 C20 1.848(13)
Si7 C19 1.859(14)
Si7 C21 1.885(13)

loop_
_platon_squeeze_void_nr
_platon_squeeze_void_average_x
_platon_squeeze_void_average_y
_platon_squeeze_void_average_z
_platon_squeeze_void_volume
_platon_squeeze_void_count_electrons
_platon_squeeze_void_content
1 -0.022 0.000 0.000 414 100 ' '
